data_2219549
loop_
_publ_author_name
'Rafizadeh, Masoud'
'Nemati, Andya'
'Derikvand, Zohreh'

_publ_section_title
;
 Hemipiperazinediium
 bis(pyridine-2,6-dicarboxylato-\k^3^<i>O</i>,<i>N</i>,<i>O</i>')gallate(III)
 pyridine-2,6-dicarboxylic acid dihydrate
;
_journal_coeditor_code CV2438
_journal_issue 10
_journal_name_full 'Acta Crystallographica Section E'
_journal_page_first m1298
_journal_page_last m1299
_journal_paper_doi 10.1107/S1600536808029140
_journal_volume 64
_journal_year 2008
_chemical_formula_iupac '(C4 H12 N2)0.5 [Ga (C7 H3 N O4)2], C7 H5 N O4, 2H2 O'
_chemical_formula_moiety '0.5C4 H12 N2 2+ , C14 H6 Ga N2 O8 -, C7 H5 N O4 , 2H2 O'
_chemical_formula_sum 'C23 H21 Ga N4 O14'
_chemical_formula_weight 647.16
_chemical_name_systematic
;
Hemipiperazinediium
bis(pyridine-2,6-dicarboxylato-\k^3^<i>O</i>,<i>N</i>,<i>O</i>')gallate(III)
pyridine-2,6-dicarboxylic acid dihydrate
;
_space_group_IT_number 2
_symmetry_cell_setting triclinic
_symmetry_space_group_name_Hall '-P 1'
_symmetry_space_group_name_H-M 'P -1'
_atom_sites_solution_hydrogens mixed
_atom_sites_solution_primary direct
_atom_sites_solution_secondary difmap
_audit_creation_method SHELXL97
_cell_angle_alpha 65.7151(10)
_cell_angle_beta 80.0391(10)
_cell_angle_gamma 86.9150(11)
_cell_formula_units_Z 2
_cell_length_a 8.6434(4)
_cell_length_b 11.8582(5)
_cell_length_c 13.7907(6)
_cell_measurement_reflns_used 6643
_cell_measurement_temperature 120(2)
_cell_measurement_theta_max 29.92
_cell_measurement_theta_min 2.39
_cell_volume 1268.75(10)
_computing_cell_refinement 'SAINT-Plus (Bruker, 1998)'
_computing_data_collection 'SMART (Bruker, 1998)'
_computing_data_reduction 'SAINT-Plus(Bruker, 1998)'
_computing_molecular_graphics 'SHELXTL (Sheldrick, 2008)'
_computing_publication_material 'SHELXTL (Sheldrick, 2008)'
_computing_structure_refinement 'SHELXTL (Sheldrick, 2008)'
_computing_structure_solution 'SHELXTL (Sheldrick, 2008)'
_diffrn_ambient_temperature 120(2)
_diffrn_measured_fraction_theta_full 0.989
_diffrn_measured_fraction_theta_max 0.989
_diffrn_measurement_device_type 'Bruker SMART 1000 CCD area-detector'
_diffrn_measurement_method '\f and \w scans'
_diffrn_radiation_monochromator graphite
_diffrn_radiation_source 'fine-focus sealed tube'
_diffrn_radiation_type MoK\a
_diffrn_radiation_wavelength 0.71073
_diffrn_reflns_av_R_equivalents 0.0244
_diffrn_reflns_av_sigmaI/netI 0.0333
_diffrn_reflns_limit_h_max 11
_diffrn_reflns_limit_h_min -11
_diffrn_reflns_limit_k_max 15
_diffrn_reflns_limit_k_min -15
_diffrn_reflns_limit_l_max 18
_diffrn_reflns_limit_l_min -18
_diffrn_reflns_number 13018
_diffrn_reflns_theta_full 28.00
_diffrn_reflns_theta_max 28.00
_diffrn_reflns_theta_min 1.64
_exptl_absorpt_coefficient_mu 1.168
_exptl_absorpt_correction_T_max 0.807
_exptl_absorpt_correction_T_min 0.749
_exptl_absorpt_correction_type multi-scan
_exptl_absorpt_process_details '(SADABS; Sheldrick, 1998a)'
_exptl_crystal_colour colourless
_exptl_crystal_density_diffrn 1.694
_exptl_crystal_density_method 'not measured'
_exptl_crystal_description prism
_exptl_crystal_F_000 660
_exptl_crystal_size_max 0.25
_exptl_crystal_size_mid 0.20
_exptl_crystal_size_min 0.18
_refine_diff_density_max 0.862
_refine_diff_density_min -0.844
_refine_ls_extinction_method none
_refine_ls_goodness_of_fit_ref 1.004
_refine_ls_hydrogen_treatment constr
_refine_ls_matrix_type full
_refine_ls_number_parameters 382
_refine_ls_number_reflns 6067
_refine_ls_number_restraints 0
_refine_ls_restrained_S_all 1.004
_refine_ls_R_factor_all 0.0467
_refine_ls_R_factor_gt 0.0391
_refine_ls_shift/su_max 0.001
_refine_ls_shift/su_mean 0.000
_refine_ls_structure_factor_coef Fsqd
_refine_ls_weighting_details 'calc w = 1/[\s^2^(Fo^2^)+(0.0430P)^2^+2.1200P] where P=(Fo^2^+2Fc^2^)/3'
_refine_ls_weighting_scheme calc
_refine_ls_wR_factor_gt 0.0921
_refine_ls_wR_factor_ref 0.0985
_reflns_number_gt 5263
_reflns_number_total 6067
_reflns_threshold_expression I>2\s(I)
_cod_data_source_file cv2438.cif
_cod_data_source_block I
_cod_original_cell_volume 1268.74(10)
_cod_database_code 2219549
_cod_database_fobs_code 2219549

loop_
_symmetry_equiv_pos_as_xyz
'x, y, z'
'-x, -y, -z'

loop_
_atom_site_type_symbol
_atom_site_label
_atom_site_fract_x
_atom_site_fract_y
_atom_site_fract_z
_atom_site_U_iso_or_equiv
_atom_site_adp_type
_atom_site_calc_flag
_atom_site_refinement_flags
_atom_site_occupancy
_atom_site_disorder_assembly
_atom_site_disorder_group
Ga Ga1 0.69834(3) 0.81449(2) 0.236980(18) 0.01489(8) Uani d . 1 . .
O O1 0.49972(19) 0.87108(15) 0.30323(13) 0.0197(3) Uani d . 1 . .
O O2 0.3151(2) 0.80985(17) 0.45133(15) 0.0282(4) Uani d . 1 . .
O O3 0.89040(18) 0.71384(14) 0.22836(12) 0.0172(3) Uani d . 1 . .
O O4 1.00566(19) 0.53668(15) 0.31985(13) 0.0221(3) Uani d . 1 . .
O O5 0.82240(19) 0.95577(14) 0.22476(13) 0.0196(3) Uani d . 1 . .
O O6 0.9372(2) 1.13613(15) 0.10526(14) 0.0247(4) Uani d . 1 . .
O O7 0.56973(18) 0.71043(14) 0.19088(12) 0.0175(3) Uani d . 1 . .
O O8 0.49004(19) 0.70052(14) 0.04916(13) 0.0197(3) Uani d . 1 . .
N N1 0.6764(2) 0.69072(16) 0.38696(14) 0.0149(3) Uani d . 1 . .
N N2 0.7106(2) 0.91756(16) 0.08145(14) 0.0136(3) Uani d . 1 . .
C C1 0.5515(3) 0.6960(2) 0.45659(17) 0.0167(4) Uani d . 1 . .
C C2 0.5309(3) 0.6093(2) 0.56250(18) 0.0210(4) Uani d . 1 . .
H H2A 0.4444 0.6131 0.6139 0.025 Uiso calc R 1 . .
C C3 0.6416(3) 0.5158(2) 0.59122(18) 0.0219(5) Uani d . 1 . .
H H3A 0.6310 0.4555 0.6635 0.026 Uiso calc R 1 . .
C C4 0.7666(3) 0.5101(2) 0.51542(17) 0.0192(4) Uani d . 1 . .
H H4A 0.8400 0.4452 0.5342 0.023 Uiso calc R 1 . .
C C5 0.7816(3) 0.60203(19) 0.41114(17) 0.0156(4) Uani d . 1 . .
C C6 0.4444(3) 0.8002(2) 0.40167(18) 0.0191(4) Uani d . 1 . .
C C7 0.9052(3) 0.6166(2) 0.31338(17) 0.0166(4) Uani d . 1 . .
C C8 0.7917(2) 1.02317(19) 0.04205(17) 0.0153(4) Uani d . 1 . .
C C9 0.8099(3) 1.0982(2) -0.06768(18) 0.0186(4) Uani d . 1 . .
H H9A 0.8670 1.1745 -0.0976 0.022 Uiso calc R 1 . .
C C10 0.7412(3) 1.0574(2) -0.13246(18) 0.0203(4) Uani d . 1 . .
H H10A 0.7516 1.1069 -0.2077 0.024 Uiso calc R 1 . .
C C11 0.6578(3) 0.9454(2) -0.08861(17) 0.0174(4) Uani d . 1 . .
H H11A 0.6120 0.9174 -0.1328 0.021 Uiso calc R 1 . .
C C12 0.6438(2) 0.87575(19) 0.02216(17) 0.0147(4) Uani d . 1 . .
C C13 0.8575(3) 1.0439(2) 0.12937(18) 0.0172(4) Uani d . 1 . .
C C14 0.5601(2) 0.75183(19) 0.09115(17) 0.0151(4) Uani d . 1 . .
O O9 0.58636(19) 0.23498(15) 0.14907(13) 0.0210(3) Uani d . 1 . .
H H9O 0.5960 0.2683 0.0773 0.025 Uiso d R 1 . .
O O10 0.6888(2) 0.25644(16) 0.27682(13) 0.0254(4) Uani d . 1 . .
O O11 0.6148(2) 0.53088(15) -0.19160(13) 0.0217(3) Uani d . 1 . .
H H11O 0.6047 0.4592 -0.1367 0.026 Uiso d R 1 . .
O O12 0.7671(2) 0.69899(16) -0.25682(14) 0.0280(4) Uani d . 1 . .
N N3 0.7038(2) 0.45536(16) 0.00267(14) 0.0157(3) Uani d . 1 . .
C C15 0.7399(2) 0.4193(2) 0.10158(17) 0.0167(4) Uani d . 1 . .
C C16 0.8334(3) 0.4892(2) 0.12957(18) 0.0195(4) Uani d . 1 . .
H H16A 0.8564 0.4600 0.2007 0.023 Uiso calc R 1 . .
C C17 0.8921(3) 0.6026(2) 0.05116(19) 0.0207(4) Uani d . 1 . .
H H17A 0.9560 0.6529 0.0676 0.025 Uiso calc R 1 . .
C C18 0.8560(3) 0.6413(2) -0.05174(19) 0.0192(4) Uani d . 1 . .
H H18A 0.8950 0.7184 -0.1072 0.023 Uiso calc R 1 . .
C C19 0.7612(2) 0.56477(19) -0.07202(17) 0.0158(4) Uani d . 1 . .
C C20 0.6712(3) 0.2969(2) 0.18329(18) 0.0182(4) Uani d . 1 . .
C C21 0.7167(3) 0.6045(2) -0.18171(18) 0.0191(4) Uani d . 1 . .
N N4 0.1327(2) 0.08293(17) 0.44706(15) 0.0178(4) Uani d . 1 . .
H H4B 0.0905 0.1566 0.4452 0.021 Uiso calc R 1 . .
H H4C 0.2365 0.0977 0.4152 0.021 Uiso calc R 1 . .
C C22 0.1227(3) -0.0079(2) 0.56174(17) 0.0183(4) Uani d . 1 . .
H H22A 0.1770 0.0268 0.6012 0.022 Uiso calc R 1 . .
H H22B 0.1760 -0.0849 0.5644 0.022 Uiso calc R 1 . .
C C23 0.0474(3) 0.0373(2) 0.38454(17) 0.0193(4) Uani d . 1 . .
H H23A 0.0981 -0.0380 0.3808 0.023 Uiso calc R 1 . .
H H23B 0.0525 0.1012 0.3100 0.023 Uiso calc R 1 . .
O O13 0.9874(2) 0.28616(16) 0.46782(16) 0.0303(4) Uani d . 1 . .
H H13A 0.9995 0.3653 0.4063 0.045 Uiso d R 1 . .
H H13B 0.8844 0.2583 0.4939 0.045 Uiso d R 1 . .
O O14 0.4588(4) 0.0692(4) 0.3846(3) 0.0273(6) Uani d P 0.50 A 1
H H14B 0.4838 0.0384 0.3297 0.041 Uiso d PR 0.50 A 1
O O14' 0.4459(4) 0.0981(4) 0.4270(3) 0.0273(6) Uani d P 0.50 B 2
H H14C 0.4715 0.0321 0.4851 0.041 Uiso d PR 0.50 B 2
H H14A 0.5272 0.1322 0.3704 0.041 Uiso d R 1 . .

loop_
_atom_site_aniso_label
_atom_site_aniso_U_11
_atom_site_aniso_U_22
_atom_site_aniso_U_33
_atom_site_aniso_U_12
_atom_site_aniso_U_13
_atom_site_aniso_U_23
Ga1 0.01791(13) 0.01363(12) 0.01235(12) -0.00172(8) -0.00268(8) -0.00423(9)
O1 0.0207(8) 0.0183(7) 0.0188(8) 0.0022(6) -0.0022(6) -0.0070(6)
O2 0.0233(9) 0.0275(9) 0.0299(9) 0.0030(7) 0.0045(7) -0.0114(8)
O3 0.0182(7) 0.0171(7) 0.0150(7) -0.0004(6) -0.0020(6) -0.0055(6)
O4 0.0207(8) 0.0224(8) 0.0225(8) 0.0047(6) -0.0045(6) -0.0085(7)
O5 0.0254(8) 0.0175(7) 0.0172(7) -0.0038(6) -0.0056(6) -0.0070(6)
O6 0.0277(9) 0.0187(8) 0.0281(9) -0.0082(7) -0.0054(7) -0.0086(7)
O7 0.0219(8) 0.0161(7) 0.0135(7) -0.0050(6) -0.0041(6) -0.0039(6)
O8 0.0232(8) 0.0178(7) 0.0201(8) -0.0044(6) -0.0056(6) -0.0082(6)
N1 0.0157(8) 0.0153(8) 0.0133(8) -0.0020(7) -0.0018(6) -0.0055(7)
N2 0.0136(8) 0.0127(8) 0.0129(8) 0.0003(6) -0.0021(6) -0.0038(6)
C1 0.0176(10) 0.0184(10) 0.0163(10) -0.0015(8) 0.0001(8) -0.0101(8)
C2 0.0266(12) 0.0225(11) 0.0154(10) -0.0037(9) 0.0018(8) -0.0107(9)
C3 0.0341(13) 0.0176(10) 0.0129(10) -0.0028(9) -0.0041(9) -0.0045(8)
C4 0.0255(11) 0.0163(10) 0.0162(10) -0.0006(8) -0.0071(8) -0.0054(8)
C5 0.0182(10) 0.0137(9) 0.0159(10) -0.0016(8) -0.0046(8) -0.0062(8)
C6 0.0204(11) 0.0180(10) 0.0211(10) -0.0006(8) -0.0024(8) -0.0105(8)
C7 0.0178(10) 0.0176(10) 0.0162(10) -0.0011(8) -0.0056(8) -0.0076(8)
C8 0.0147(9) 0.0128(9) 0.0178(10) -0.0013(7) -0.0021(8) -0.0057(8)
C9 0.0180(10) 0.0146(10) 0.0201(10) -0.0020(8) -0.0024(8) -0.0038(8)
C10 0.0207(11) 0.0210(11) 0.0144(10) -0.0006(8) -0.0011(8) -0.0030(8)
C11 0.0183(10) 0.0191(10) 0.0150(10) 0.0008(8) -0.0046(8) -0.0065(8)
C12 0.0135(9) 0.0149(9) 0.0169(10) 0.0006(7) -0.0030(7) -0.0075(8)
C13 0.0170(10) 0.0155(10) 0.0183(10) -0.0007(8) -0.0035(8) -0.0059(8)
C14 0.0138(9) 0.0151(9) 0.0163(9) -0.0001(7) -0.0024(7) -0.0064(8)
O9 0.0271(8) 0.0175(7) 0.0158(7) -0.0077(6) -0.0034(6) -0.0032(6)
O10 0.0305(9) 0.0269(9) 0.0154(8) -0.0071(7) -0.0040(7) -0.0043(7)
O11 0.0283(9) 0.0197(8) 0.0155(7) -0.0052(6) -0.0070(6) -0.0035(6)
O12 0.0339(10) 0.0209(8) 0.0213(8) -0.0081(7) -0.0045(7) 0.0002(7)
N3 0.0173(9) 0.0148(8) 0.0161(8) -0.0028(7) -0.0026(7) -0.0071(7)
C15 0.0166(10) 0.0190(10) 0.0145(9) 0.0000(8) -0.0007(8) -0.0075(8)
C16 0.0188(10) 0.0245(11) 0.0185(10) -0.0008(8) -0.0023(8) -0.0121(9)
C17 0.0190(10) 0.0236(11) 0.0256(11) -0.0048(8) -0.0006(9) -0.0168(9)
C18 0.0181(10) 0.0154(10) 0.0240(11) -0.0032(8) 0.0007(8) -0.0093(9)
C19 0.0167(10) 0.0143(9) 0.0161(9) -0.0012(8) -0.0006(8) -0.0064(8)
C20 0.0164(10) 0.0198(10) 0.0175(10) -0.0018(8) -0.0020(8) -0.0069(8)
C21 0.0189(10) 0.0182(10) 0.0187(10) -0.0024(8) -0.0015(8) -0.0061(8)
N4 0.0179(9) 0.0150(8) 0.0186(9) -0.0022(7) -0.0011(7) -0.0054(7)
C22 0.0209(11) 0.0168(10) 0.0169(10) 0.0004(8) -0.0057(8) -0.0057(8)
C23 0.0239(11) 0.0184(10) 0.0148(10) -0.0005(8) -0.0023(8) -0.0061(8)
O13 0.0278(9) 0.0159(8) 0.0394(10) -0.0010(7) 0.0036(8) -0.0069(7)
O14 0.0209(11) 0.0258(15) 0.0248(18) -0.0049(10) -0.0007(13) -0.0006(11)
O14' 0.0209(11) 0.0258(15) 0.0248(18) -0.0049(10) -0.0007(13) -0.0006(11)

loop_
_atom_type_symbol
_atom_type_description
_atom_type_scat_dispersion_real
_atom_type_scat_dispersion_imag
_atom_type_scat_source
C C 0.0033 0.0016 'International Tables Vol C Tables 4.2.6.8 and 6.1.1.4'
H H 0.0000 0.0000 'International Tables Vol C Tables 4.2.6.8 and 6.1.1.4'
N N 0.0061 0.0033 'International Tables Vol C Tables 4.2.6.8 and 6.1.1.4'
O O 0.0106 0.0060 'International Tables Vol C Tables 4.2.6.8 and 6.1.1.4'
Ga Ga 0.2307 1.6083 'International Tables Vol C Tables 4.2.6.8 and 6.1.1.4'

loop_
_geom_angle_atom_site_label_1
_geom_angle_atom_site_label_2
_geom_angle_atom_site_label_3
_geom_angle_site_symmetry_1
_geom_angle_site_symmetry_3
_geom_angle
N1 Ga1 O5 . . 108.00(7)
N1 Ga1 N2 . . 171.11(7)
O5 Ga1 N2 . . 80.53(7)
N1 Ga1 O3 . . 79.40(7)
O5 Ga1 O3 . . 92.73(7)
N2 Ga1 O3 . . 98.00(7)
N1 Ga1 O1 . . 79.32(7)
O5 Ga1 O1 . . 92.66(7)
N2 Ga1 O1 . . 103.22(7)
O3 Ga1 O1 . . 158.69(6)
N1 Ga1 O7 . . 93.34(7)
O5 Ga1 O7 . . 158.65(6)
N2 Ga1 O7 . . 78.18(7)
O3 Ga1 O7 . . 91.71(6)
O1 Ga1 O7 . . 90.73(7)
C6 O1 Ga1 . . 115.97(14)
C7 O3 Ga1 . . 116.61(14)
C13 O5 Ga1 . . 116.85(14)
C14 O7 Ga1 . . 116.91(13)
C5 N1 C1 . . 123.75(19)
C5 N1 Ga1 . . 117.85(14)
C1 N1 Ga1 . . 118.25(15)
C8 N2 C12 . . 124.25(18)
C8 N2 Ga1 . . 116.74(14)
C12 N2 Ga1 . . 118.95(14)
N1 C1 C2 . . 119.9(2)
N1 C1 C6 . . 111.16(18)
C2 C1 C6 . . 128.9(2)
C1 C2 C3 . . 117.7(2)
C1 C2 H2A . . 121.1
C3 C2 H2A . . 121.1
C4 C3 C2 . . 120.8(2)
C4 C3 H3A . . 119.6
C2 C3 H3A . . 119.6
C3 C4 C5 . . 118.2(2)
C3 C4 H4A . . 120.9
C5 C4 H4A . . 120.9
N1 C5 C4 . . 119.5(2)
N1 C5 C7 . . 111.65(18)
C4 C5 C7 . . 128.8(2)
O2 C6 O1 . . 125.6(2)
O2 C6 C1 . . 119.7(2)
O1 C6 C1 . . 114.70(19)
O4 C7 O3 . . 125.8(2)
O4 C7 C5 . . 120.05(19)
O3 C7 C5 . . 114.15(18)
N2 C8 C9 . . 119.8(2)
N2 C8 C13 . . 111.98(18)
C9 C8 C13 . . 128.25(19)
C8 C9 C10 . . 117.6(2)
C8 C9 H9A . . 121.2
C10 C9 H9A . . 121.2
C11 C10 C9 . . 121.2(2)
C11 C10 H10A . . 119.4
C9 C10 H10A . . 119.4
C12 C11 C10 . . 117.8(2)
C12 C11 H11A . . 121.1
C10 C11 H11A . . 121.1
N2 C12 C11 . . 119.35(19)
N2 C12 C14 . . 111.43(18)
C11 C12 C14 . . 129.22(19)
O6 C13 O5 . . 126.4(2)
O6 C13 C8 . . 119.7(2)
O5 C13 C8 . . 113.88(18)
O8 C14 O7 . . 125.60(19)
O8 C14 C12 . . 119.95(19)
O7 C14 C12 . . 114.45(18)
C20 O9 H9O . . 111.7
C21 O11 H11O . . 111.4
C19 N3 C15 . . 117.42(18)
N3 C15 C16 . . 123.5(2)
N3 C15 C20 . . 115.68(19)
C16 C15 C20 . . 120.8(2)
C17 C16 C15 . . 118.4(2)
C17 C16 H16A . . 120.8
C15 C16 H16A . . 120.8
C16 C17 C18 . . 118.9(2)
C16 C17 H17A . . 120.6
C18 C17 H17A . . 120.6
C17 C18 C19 . . 118.6(2)
C17 C18 H18A . . 120.7
C19 C18 H18A . . 120.7
N3 C19 C18 . . 123.2(2)
N3 C19 C21 . . 116.56(19)
C18 C19 C21 . . 120.18(19)
O10 C20 O9 . . 120.9(2)
O10 C20 C15 . . 122.2(2)
O9 C20 C15 . . 116.82(19)
O12 C21 O11 . . 121.3(2)
O12 C21 C19 . . 122.4(2)
O11 C21 C19 . . 116.24(19)
C23 N4 C22 . . 111.88(16)
C23 N4 H4B . . 109.2
C22 N4 H4B . . 109.2
C23 N4 H4C . . 109.2
C22 N4 H4C . . 109.2
H4B N4 H4C . . 107.9
N4 C22 C23 . 2_556 110.48(17)
N4 C22 H22A . . 109.6
C23 C22 H22A 2_556 . 109.6
N4 C22 H22B . . 109.6
C23 C22 H22B 2_556 . 109.6
H22A C22 H22B . . 108.1
N4 C23 C22 . 2_556 109.99(18)
N4 C23 H23A . . 109.7
C22 C23 H23A 2_556 . 109.7
N4 C23 H23B . . 109.7
C22 C23 H23B 2_556 . 109.7
H23A C23 H23B . . 108.2
H13A O13 H13B . . 114.1
H14B O14 H14C . . 137.1
H14B O14 H14A . . 109.3
H14C O14 H14A . . 87.3
H14C O14' H14A . . 115.4

loop_
_geom_bond_atom_site_label_1
_geom_bond_atom_site_label_2
_geom_bond_site_symmetry_2
_geom_bond_distance
Ga1 N1 . 1.9660(18)
Ga1 O5 . 1.9706(16)
Ga1 N2 . 1.9709(17)
Ga1 O3 . 2.0073(16)
Ga1 O1 . 2.0175(16)
Ga1 O7 . 2.0494(15)
O1 C6 . 1.288(3)
O2 C6 . 1.232(3)
O3 C7 . 1.282(3)
O4 C7 . 1.236(3)
O5 C13 . 1.296(3)
O6 C13 . 1.218(3)
O7 C14 . 1.272(3)
O8 C14 . 1.234(3)
N1 C5 . 1.326(3)
N1 C1 . 1.332(3)
N2 C8 . 1.326(3)
N2 C12 . 1.333(3)
C1 C2 . 1.385(3)
C1 C6 . 1.519(3)
C2 C3 . 1.399(3)
C2 H2A . 0.9500
C3 C4 . 1.387(3)
C3 H3A . 0.9500
C4 C5 . 1.391(3)
C4 H4A . 0.9500
C5 C7 . 1.523(3)
C8 C9 . 1.390(3)
C8 C13 . 1.526(3)
C9 C10 . 1.398(3)
C9 H9A . 0.9500
C10 C11 . 1.393(3)
C10 H10A . 0.9500
C11 C12 . 1.393(3)
C11 H11A . 0.9500
C12 C14 . 1.521(3)
O9 C20 . 1.328(3)
O9 H9O . 0.8922
O10 C20 . 1.212(3)
O11 C21 . 1.334(3)
O11 H11O . 0.8710
O12 C21 . 1.208(3)
N3 C19 . 1.336(3)
N3 C15 . 1.340(3)
C15 C16 . 1.390(3)
C15 C20 . 1.498(3)
C16 C17 . 1.387(3)
C16 H16A . 0.9500
C17 C18 . 1.387(3)
C17 H17A . 0.9500
C18 C19 . 1.393(3)
C18 H18A . 0.9500
C19 C21 . 1.501(3)
N4 C23 . 1.492(3)
N4 C22 . 1.493(3)
N4 H4B . 0.9200
N4 H4C . 0.9200
C22 C23 2_556 1.516(3)
C22 H22A . 0.9900
C22 H22B . 0.9900
C23 C22 2_556 1.516(3)
C23 H23A . 0.9900
C23 H23B . 0.9900
O13 H13A . 0.9680
O13 H13B . 0.9241
O14 H14B . 0.9561
O14 H14A . 0.9136
O14' H14C . 0.9120
O14' H14A . 0.9201

loop_
_geom_contact_atom_site_label_1
_geom_contact_atom_site_label_2
_geom_contact_distance
_geom_contact_site_symmetry_2
_geom_contact_publ_flag
Cg1 Cg1 3.5359(13) 2_765 n
Cg2 Cg2 3.6550(14) 2_666 n

loop_
_geom_hbond_atom_site_label_D
_geom_hbond_atom_site_label_H
_geom_hbond_atom_site_label_A
_geom_hbond_site_symmetry_A
_geom_hbond_distance_DH
_geom_hbond_distance_HA
_geom_hbond_distance_DA
_geom_hbond_angle_DHA
_geom_hbond_publ_flag
N4 H4B O13 1_455 0.92 1.84 2.754(3) 169 y
N4 H4C O14 . 0.92 1.94 2.818(4) 160 y
N4 H4C O14' . 0.92 1.85 2.681(4) 150 y
O9 H9O O8 2_665 0.89 1.90 2.710(2) 150 y
O11 H11O O8 2_665 0.87 1.91 2.725(2) 155 y
O13 H13A O4 . 0.97 1.88 2.823(3) 163 y
O13 H13B O2 2_666 0.92 1.84 2.765(3) 175 y
O14 H14A O10 . 0.91 1.95 2.798(5) 153 y
O14 H14B O1 1_545 0.96 2.15 2.974(5) 143 y
O14' H14C O14 2_656 0.91 1.89 2.774(6) 164 ?
N4 H4C O12 2_665 0.92 2.50 2.863(3) 104 y
O9 H9O N3 . 0.89 2.20 2.678(3) 113 y
O11 H11O N3 . 0.87 2.22 2.690(2) 114 y
C3 H3A O11 1_556 0.95 2.48 3.042(3) 117 ?
C9 H9A O3 2_775 0.95 2.54 3.341(3) 143 ?
C17 H17A O3 . 0.95 2.57 3.217(3) 126 ?
C18 H18A O6 2_775 0.95 2.32 3.026(3) 130 ?
C22 H22A O5 2_666 0.99 2.49 3.360(3) 146 ?
C22 H22B O2 1_545 0.99 2.50 3.346(3) 144 ?
C23 H23A O2 1_545 0.99 2.56 3.391(3) 142 ?

loop_
_geom_torsion_atom_site_label_1
_geom_torsion_atom_site_label_2
_geom_torsion_atom_site_label_3
_geom_torsion_atom_site_label_4
_geom_torsion_site_symmetry_4
_geom_torsion
N1 Ga1 O1 C6 . -6.27(15)
O5 Ga1 O1 C6 . -114.09(16)
N2 Ga1 O1 C6 . 165.03(15)
O3 Ga1 O1 C6 . -9.6(3)
O7 Ga1 O1 C6 . 87.00(16)
N1 Ga1 O3 C7 . 5.46(15)
O5 Ga1 O3 C7 . 113.27(15)
N2 Ga1 O3 C7 . -165.92(15)
O1 Ga1 O3 C7 . 8.8(3)
O7 Ga1 O3 C7 . -87.62(15)
N1 Ga1 O5 C13 . 175.84(15)
N2 Ga1 O5 C13 . -1.56(16)
O3 Ga1 O5 C13 . 96.10(16)
O1 Ga1 O5 C13 . -104.53(16)
O7 Ga1 O5 C13 . -5.7(3)
N1 Ga1 O7 C14 . -174.98(16)
O5 Ga1 O7 C14 . 6.5(3)
N2 Ga1 O7 C14 . 2.31(15)
O3 Ga1 O7 C14 . -95.50(15)
O1 Ga1 O7 C14 . 105.67(15)
O5 Ga1 N1 C5 . -92.75(16)
O3 Ga1 N1 C5 . -3.32(15)
O1 Ga1 N1 C5 . 177.91(16)
O7 Ga1 N1 C5 . 87.80(16)
O5 Ga1 N1 C1 . 91.47(16)
O3 Ga1 N1 C1 . -179.09(17)
O1 Ga1 N1 C1 . 2.14(15)
O7 Ga1 N1 C1 . -87.97(16)
O5 Ga1 N2 C8 . 1.50(15)
O3 Ga1 N2 C8 . -89.95(16)
O1 Ga1 N2 C8 . 92.02(16)
O7 Ga1 N2 C8 . 179.97(16)
O5 Ga1 N2 C12 . 178.85(16)
O3 Ga1 N2 C12 . 87.40(16)
O1 Ga1 N2 C12 . -90.63(16)
O7 Ga1 N2 C12 . -2.69(15)
C5 N1 C1 C2 . 3.5(3)
Ga1 N1 C1 C2 . 179.03(16)
C5 N1 C1 C6 . -173.91(19)
Ga1 N1 C1 C6 . 1.6(2)
N1 C1 C2 C3 . -2.1(3)
C6 C1 C2 C3 . 174.9(2)
C1 C2 C3 C4 . -0.7(3)
C2 C3 C4 C5 . 2.1(3)
C1 N1 C5 C4 . -2.1(3)
Ga1 N1 C5 C4 . -177.58(15)
C1 N1 C5 C7 . 176.57(19)
Ga1 N1 C5 C7 . 1.0(2)
C3 C4 C5 N1 . -0.8(3)
C3 C4 C5 C7 . -179.1(2)
Ga1 O1 C6 O2 . -170.02(19)
Ga1 O1 C6 C1 . 8.8(2)
N1 C1 C6 O2 . 172.1(2)
C2 C1 C6 O2 . -5.1(4)
N1 C1 C6 O1 . -6.8(3)
C2 C1 C6 O1 . 176.0(2)
Ga1 O3 C7 O4 . 171.78(17)
Ga1 O3 C7 C5 . -6.4(2)
N1 C5 C7 O4 . -174.74(19)
C4 C5 C7 O4 . 3.7(3)
N1 C5 C7 O3 . 3.5(3)
C4 C5 C7 O3 . -178.0(2)
C12 N2 C8 C9 . 0.5(3)
Ga1 N2 C8 C9 . 177.69(16)
C12 N2 C8 C13 . -178.39(18)
Ga1 N2 C8 C13 . -1.2(2)
N2 C8 C9 C10 . -0.4(3)
C13 C8 C9 C10 . 178.3(2)
C8 C9 C10 C11 . -0.1(3)
C9 C10 C11 C12 . 0.6(3)
C8 N2 C12 C11 . 0.0(3)
Ga1 N2 C12 C11 . -177.16(15)
C8 N2 C12 C14 . 179.72(18)
Ga1 N2 C12 C14 . 2.6(2)
C10 C11 C12 N2 . -0.5(3)
C10 C11 C12 C14 . 179.8(2)
Ga1 O5 C13 O6 . -177.41(19)
Ga1 O5 C13 C8 . 1.3(2)
N2 C8 C13 O6 . 178.7(2)
C9 C8 C13 O6 . 0.0(4)
N2 C8 C13 O5 . -0.1(3)
C9 C8 C13 O5 . -178.9(2)
Ga1 O7 C14 O8 . 178.77(17)
Ga1 O7 C14 C12 . -1.6(2)
N2 C12 C14 O8 . 179.09(19)
C11 C12 C14 O8 . -1.2(3)
N2 C12 C14 O7 . -0.6(3)
C11 C12 C14 O7 . 179.2(2)
C19 N3 C15 C16 . -0.2(3)
C19 N3 C15 C20 . 179.14(19)
N3 C15 C16 C17 . 0.2(3)
C20 C15 C16 C17 . -179.1(2)
C15 C16 C17 C18 . -0.3(3)
C16 C17 C18 C19 . 0.3(3)
C15 N3 C19 C18 . 0.2(3)
C15 N3 C19 C21 . -178.88(19)
C17 C18 C19 N3 . -0.3(3)
C17 C18 C19 C21 . 178.8(2)
N3 C15 C20 O10 . -176.5(2)
C16 C15 C20 O10 . 2.9(3)
N3 C15 C20 O9 . 2.1(3)
C16 C15 C20 O9 . -178.5(2)
N3 C19 C21 O12 . -176.7(2)
C18 C19 C21 O12 . 4.1(3)
N3 C19 C21 O11 . 4.8(3)
C18 C19 C21 O11 . -174.3(2)
C23 N4 C22 C23 2_556 -57.1(3)
C22 N4 C23 C22 2_556 56.8(2)
